data_2214853
loop_
_publ_author_name
'Mao-Ping Song'
'Lin-Ke Li'
'Ben-Lai Wu'
'Yun-Yin Niu'

_publ_section_title
;
 Bis(5,8-diazoniadispiro[4.2.4.2]tetradecane)
 hexakis(thiocyanato-\k<i>N</i>)nickelate(II) dihydrate
;
_journal_coeditor_code RZ2160
_journal_issue 8
_journal_name_full 'Acta Crystallographica Section E'
_journal_page_first m2217
_journal_page_last m2217
_journal_paper_doi 10.1107/S1600536807035416
_journal_volume 63
_journal_year 2007
_chemical_formula_iupac '(C12 H24 N2)2 [Ni (NCS)6], 2H2 O'
_chemical_formula_moiety '2(C12 H24 N2 2+), C6 N6 Ni S6 4-, 2(H2 O)'
_chemical_formula_sum 'C30 H52 N10 Ni O2 S6'
_chemical_formula_weight 835.89
_chemical_name_systematic
;
Bis(5,8-diazoniadispiro[4.2.4.2]tetradecane)
hexakis(thiocyanato-\kN)nickel(II) dihydrate
;
_space_group_IT_number 14
_symmetry_cell_setting monoclinic
_symmetry_space_group_name_Hall '-P 2yn'
_symmetry_space_group_name_H-M 'P 1 21/n 1'
_atom_sites_solution_hydrogens geom
_atom_sites_solution_primary direct
_atom_sites_solution_secondary difmap
_audit_creation_method SHELXL-97
_cell_angle_alpha 90.00
_cell_angle_beta 96.186(10)
_cell_angle_gamma 90.00
_cell_formula_units_Z 2
_cell_length_a 9.959(6)
_cell_length_b 13.537(8)
_cell_length_c 14.718(9)
_cell_measurement_reflns_used 5316
_cell_measurement_temperature 273(2)
_cell_measurement_theta_max 27.26
_cell_measurement_theta_min 2.55
_cell_volume 1973(2)
_computing_cell_refinement 'SAINT (Siemens, 1994)'
_computing_data_collection 'SMART (Siemens, 1996)'
_computing_data_reduction SAINT
_computing_molecular_graphics 'SHELXTL (Siemens, 1994)'
_computing_publication_material SHELXL97
_computing_structure_refinement 'SHELXL97 (Sheldrick, 1997)'
_computing_structure_solution 'SHELXS97 (Sheldrick, 1997)'
_diffrn_ambient_temperature 273(2)
_diffrn_measured_fraction_theta_full 0.997
_diffrn_measured_fraction_theta_max 0.997
_diffrn_measurement_device_type 'Siemen SMART CCD'
_diffrn_measurement_method '\w scan'
_diffrn_radiation_monochromator graphite
_diffrn_radiation_source 'fine-focus sealed tube'
_diffrn_radiation_type MoK\a
_diffrn_radiation_wavelength 0.71073
_diffrn_reflns_av_R_equivalents 0.0243
_diffrn_reflns_av_sigmaI/netI 0.0256
_diffrn_reflns_limit_h_max 12
_diffrn_reflns_limit_h_min -12
_diffrn_reflns_limit_k_max 16
_diffrn_reflns_limit_k_min -16
_diffrn_reflns_limit_l_max 17
_diffrn_reflns_limit_l_min -9
_diffrn_reflns_number 10750
_diffrn_reflns_theta_full 25.50
_diffrn_reflns_theta_max 25.50
_diffrn_reflns_theta_min 2.05
_exptl_absorpt_coefficient_mu 0.852
_exptl_absorpt_correction_T_max 0.884
_exptl_absorpt_correction_T_min 0.857
_exptl_absorpt_correction_type multi-scan
_exptl_absorpt_process_details '(SADABS; Sheldrick, 1996)'
_exptl_crystal_colour green
_exptl_crystal_density_diffrn 1.407
_exptl_crystal_density_method 'not measured'
_exptl_crystal_description block
_exptl_crystal_F_000 884
_exptl_crystal_size_max 0.30
_exptl_crystal_size_mid 0.15
_exptl_crystal_size_min 0.15
_refine_diff_density_max 0.565
_refine_diff_density_min -0.403
_refine_ls_extinction_method none
_refine_ls_goodness_of_fit_ref 1.064
_refine_ls_hydrogen_treatment mixed
_refine_ls_matrix_type full
_refine_ls_number_parameters 231
_refine_ls_number_reflns 3660
_refine_ls_number_restraints 0
_refine_ls_restrained_S_all 1.064
_refine_ls_R_factor_all 0.0431
_refine_ls_R_factor_gt 0.0380
_refine_ls_shift/su_max 0.000
_refine_ls_shift/su_mean 0.000
_refine_ls_structure_factor_coef Fsqd
_refine_ls_weighting_details 'calc w=1/[\s^2^(Fo^2^)+(0.0548P)^2^+0.9458P] where P=(Fo^2^+2Fc^2^)/3'
_refine_ls_weighting_scheme calc
_refine_ls_wR_factor_gt 0.1006
_refine_ls_wR_factor_ref 0.1048
_reflns_number_gt 3220
_reflns_number_total 3660
_reflns_threshold_expression I>2\s(I)
_cod_data_source_file rz2160.cif
_cod_data_source_block I
_cod_original_sg_symbol_H-M 'P 21/n'
_cod_database_code 2214853
_cod_database_fobs_code 2214853

loop_
_symmetry_equiv_pos_as_xyz
'x, y, z'
'-x+1/2, y+1/2, -z+1/2'
'-x, -y, -z'
'x-1/2, -y-1/2, z-1/2'

loop_
_atom_site_type_symbol
_atom_site_label
_atom_site_fract_x
_atom_site_fract_y
_atom_site_fract_z
_atom_site_U_iso_or_equiv
_atom_site_adp_type
_atom_site_calc_flag
_atom_site_refinement_flags
_atom_site_occupancy
Ni Ni1 1.0000 0.5000 0.0000 0.03897(14) Uani d S 1
S S1 1.38818(7) 0.68186(6) 0.13836(5) 0.0622(2) Uani d . 1
S S2 0.81710(8) 0.83015(5) -0.00780(6) 0.0666(2) Uani d . 1
S S3 0.88411(6) 0.38952(5) 0.29815(4) 0.04961(18) Uani d . 1
O O1 0.6492(3) 0.5411(2) 0.1087(3) 0.1166(12) Uani d . 1
N N1 1.1787(2) 0.56492(16) 0.05640(15) 0.0542(5) Uani d . 1
N N2 0.9026(2) 0.63532(16) 0.01364(15) 0.0535(5) Uani d . 1
N N3 0.9581(2) 0.45753(16) 0.13052(14) 0.0502(5) Uani d . 1
N N4 0.62283(18) 0.20076(14) 0.15891(13) 0.0422(4) Uani d . 1
N N5 0.42206(17) 0.34300(13) 0.21603(12) 0.0364(4) Uani d . 1
C C1 1.2661(2) 0.61201(17) 0.09023(16) 0.0439(5) Uani d . 1
C C2 0.8688(2) 0.71628(17) 0.00460(14) 0.0394(5) Uani d . 1
C C3 0.9277(2) 0.42916(16) 0.19955(16) 0.0387(5) Uani d . 1
C C4 0.7825(3) 0.1334(3) 0.0665(2) 0.0785(10) Uani d . 1
H H4A 0.8509 0.0824 0.0663 0.094 Uiso calc R 1
H H4B 0.8082 0.1886 0.0301 0.094 Uiso calc R 1
C C5 0.6463(3) 0.0939(2) 0.0289(2) 0.0677(8) Uani d . 1
H H5A 0.6489 0.0224 0.0242 0.081 Uiso calc R 1
H H5B 0.6194 0.1211 -0.0313 0.081 Uiso calc R 1
C C6 0.5482(3) 0.12534(19) 0.0955(2) 0.0591(7) Uani d . 1
H H6A 0.5214 0.0690 0.1300 0.071 Uiso calc R 1
H H6B 0.4680 0.1546 0.0630 0.071 Uiso calc R 1
C C7 0.7685(3) 0.1662(2) 0.1626(2) 0.0613(7) Uani d . 1
H H7A 0.8305 0.2197 0.1807 0.074 Uiso calc R 1
H H7B 0.7857 0.1119 0.2053 0.074 Uiso calc R 1
C C8 0.5808(2) 0.20186(18) 0.25351(16) 0.0478(6) Uani d . 1
H H8A 0.6426 0.2430 0.2923 0.057 Uiso calc R 1
H H8B 0.5859 0.1354 0.2782 0.057 Uiso calc R 1
C C9 0.4389(2) 0.24057(18) 0.25463(17) 0.0481(6) Uani d . 1
H H9A 0.3765 0.1965 0.2194 0.058 Uiso calc R 1
H H9B 0.4161 0.2408 0.3171 0.058 Uiso calc R 1
C C10 0.6074(2) 0.30442(17) 0.12066(15) 0.0425(5) Uani d . 1
H H10A 0.6695 0.3481 0.1565 0.051 Uiso calc R 1
H H10B 0.6309 0.3047 0.0584 0.051 Uiso calc R 1
C C11 0.4657(2) 0.34236(16) 0.12166(15) 0.0397(5) Uani d . 1
H H11A 0.4603 0.4090 0.0972 0.048 Uiso calc R 1
H H11B 0.4044 0.3012 0.0824 0.048 Uiso calc R 1
C C12 0.4972(2) 0.4200(2) 0.27791(17) 0.0500(6) Uani d . 1
H H12A 0.5775 0.3916 0.3110 0.060 Uiso calc R 1
H H12B 0.5235 0.4757 0.2424 0.060 Uiso calc R 1
C C13 0.4000(3) 0.4514(3) 0.3420(2) 0.0799(10) Uani d . 1
H H13A 0.4099 0.4107 0.3966 0.096 Uiso calc R 1
H H13B 0.4155 0.5198 0.3598 0.096 Uiso calc R 1
C C14 0.2636(3) 0.4392(3) 0.2928(2) 0.0667(8) Uani d . 1
H H14A 0.2273 0.5032 0.2732 0.080 Uiso calc R 1
H H14B 0.2037 0.4097 0.3329 0.080 Uiso calc R 1
C C15 0.2732(2) 0.37487(19) 0.21222(18) 0.0503(6) Uani d . 1
H H15A 0.2462 0.4107 0.1562 0.060 Uiso calc R 1
H H15B 0.2152 0.3176 0.2147 0.060 Uiso calc R 1
H H1B 0.601(8) 0.604(6) 0.099(5) 0.20(3) Uiso d . 1
H H1C 0.720(7) 0.539(5) 0.061(4) 0.20(3) Uiso d . 1

loop_
_atom_site_aniso_label
_atom_site_aniso_U_11
_atom_site_aniso_U_22
_atom_site_aniso_U_33
_atom_site_aniso_U_12
_atom_site_aniso_U_13
_atom_site_aniso_U_23
Ni1 0.0368(2) 0.0394(2) 0.0404(2) 0.00054(15) 0.00290(17) 0.00225(16)
S1 0.0511(4) 0.0662(4) 0.0686(5) -0.0110(3) 0.0028(3) -0.0142(3)
S2 0.0639(4) 0.0423(4) 0.0884(6) 0.0048(3) -0.0152(4) -0.0038(3)
S3 0.0476(3) 0.0591(4) 0.0417(3) -0.0066(3) 0.0031(3) 0.0020(3)
O1 0.0871(19) 0.0908(19) 0.183(3) 0.0212(16) 0.065(2) 0.043(2)
N1 0.0489(12) 0.0552(12) 0.0569(13) -0.0076(10) -0.0013(10) 0.0038(10)
N2 0.0581(13) 0.0509(12) 0.0510(12) 0.0082(10) 0.0033(10) 0.0004(10)
N3 0.0477(11) 0.0547(12) 0.0483(12) 0.0014(9) 0.0059(9) 0.0048(10)
N4 0.0379(10) 0.0412(10) 0.0461(11) 0.0066(8) -0.0014(8) -0.0067(8)
N5 0.0308(9) 0.0411(9) 0.0368(9) 0.0007(7) 0.0021(7) -0.0006(7)
C1 0.0434(13) 0.0446(12) 0.0445(13) 0.0024(10) 0.0080(10) 0.0055(10)
C2 0.0364(11) 0.0467(13) 0.0342(11) -0.0010(9) 0.0002(9) -0.0031(9)
C3 0.0318(10) 0.0378(11) 0.0456(13) 0.0006(8) -0.0003(9) -0.0036(10)
C4 0.0634(18) 0.100(2) 0.074(2) 0.0218(17) 0.0169(16) -0.0242(19)
C5 0.089(2) 0.0620(17) 0.0509(16) 0.0094(15) 0.0024(15) -0.0116(13)
C6 0.0533(15) 0.0458(13) 0.0744(18) 0.0057(11) -0.0102(13) -0.0163(12)
C7 0.0425(14) 0.0744(18) 0.0649(17) 0.0172(12) -0.0035(12) -0.0142(14)
C8 0.0520(14) 0.0454(13) 0.0451(13) 0.0080(10) 0.0016(11) 0.0114(10)
C9 0.0470(13) 0.0511(13) 0.0471(13) -0.0005(10) 0.0092(10) 0.0148(11)
C10 0.0436(12) 0.0501(13) 0.0350(11) -0.0039(10) 0.0089(9) -0.0003(9)
C11 0.0445(12) 0.0391(11) 0.0349(11) 0.0008(9) 0.0011(9) 0.0046(9)
C12 0.0400(12) 0.0589(14) 0.0504(14) -0.0019(11) 0.0016(10) -0.0172(12)
C13 0.0538(16) 0.114(3) 0.071(2) 0.0186(17) 0.0001(15) -0.0402(19)
C14 0.0437(14) 0.090(2) 0.0682(18) 0.0034(14) 0.0135(13) -0.0182(16)
C15 0.0319(11) 0.0584(14) 0.0593(15) 0.0062(10) -0.0004(10) -0.0016(12)

loop_
_atom_type_symbol
_atom_type_description
_atom_type_scat_dispersion_real
_atom_type_scat_dispersion_imag
_atom_type_scat_source
C C 0.0033 0.0016 'International Tables Vol C Tables 4.2.6.8 and 6.1.1.4'
H H 0.0000 0.0000 'International Tables Vol C Tables 4.2.6.8 and 6.1.1.4'
N N 0.0061 0.0033 'International Tables Vol C Tables 4.2.6.8 and 6.1.1.4'
O O 0.0106 0.0060 'International Tables Vol C Tables 4.2.6.8 and 6.1.1.4'
S S 0.1246 0.1234 'International Tables Vol C Tables 4.2.6.8 and 6.1.1.4'
Ni Ni 0.3393 1.1124 'International Tables Vol C Tables 4.2.6.8 and 6.1.1.4'

loop_
_geom_angle_atom_site_label_1
_geom_angle_atom_site_label_2
_geom_angle_atom_site_label_3
_geom_angle_site_symmetry_1
_geom_angle_site_symmetry_3
_geom_angle
N1 Ni1 N1 . 3_765 180.0
N1 Ni1 N3 . . 89.79(9)
N1 Ni1 N3 3_765 . 90.21(9)
N1 Ni1 N3 . 3_765 90.21(9)
N1 Ni1 N3 3_765 3_765 89.79(9)
N3 Ni1 N3 . 3_765 180.00(11)
N1 Ni1 N2 . . 88.70(10)
N1 Ni1 N2 3_765 . 91.30(10)
N3 Ni1 N2 . . 90.68(9)
N3 Ni1 N2 3_765 . 89.32(9)
N1 Ni1 N2 . 3_765 91.30(10)
N1 Ni1 N2 3_765 3_765 88.70(10)
N3 Ni1 N2 . 3_765 89.32(9)
N3 Ni1 N2 3_765 3_765 90.68(9)
N2 Ni1 N2 . 3_765 180.0
H1B O1 H1C . . 107(5)
C1 N1 Ni1 . . 170.2(2)
C2 N2 Ni1 . . 162.9(2)
C3 N3 Ni1 . . 174.8(2)
C8 N4 C10 . . 108.03(17)
C8 N4 C7 . . 109.36(19)
C10 N4 C7 . . 110.9(2)
C8 N4 C6 . . 114.2(2)
C10 N4 C6 . . 111.73(19)
C7 N4 C6 . . 102.51(18)
C11 N5 C9 . . 108.28(17)
C11 N5 C12 . . 112.61(17)
C9 N5 C12 . . 112.18(19)
C11 N5 C15 . . 110.00(17)
C9 N5 C15 . . 109.93(18)
C12 N5 C15 . . 103.79(17)
N1 C1 S1 . . 178.5(2)
N2 C2 S2 . . 178.5(2)
N3 C3 S3 . . 179.6(2)
C7 C4 C5 . . 106.2(3)
C7 C4 H4A . . 110.5
C5 C4 H4A . . 110.5
C7 C4 H4B . . 110.5
C5 C4 H4B . . 110.5
H4A C4 H4B . . 108.7
C4 C5 C6 . . 106.2(2)
C4 C5 H5A . . 110.5
C6 C5 H5A . . 110.5
C4 C5 H5B . . 110.5
C6 C5 H5B . . 110.5
H5A C5 H5B . . 108.7
C5 C6 N4 . . 106.2(2)
C5 C6 H6A . . 110.5
N4 C6 H6A . . 110.5
C5 C6 H6B . . 110.5
N4 C6 H6B . . 110.5
H6A C6 H6B . . 108.7
C4 C7 N4 . . 104.0(2)
C4 C7 H7A . . 111.0
N4 C7 H7A . . 111.0
C4 C7 H7B . . 111.0
N4 C7 H7B . . 111.0
H7A C7 H7B . . 109.0
N4 C8 C9 . . 111.71(19)
N4 C8 H8A . . 109.3
C9 C8 H8A . . 109.3
N4 C8 H8B . . 109.3
C9 C8 H8B . . 109.3
H8A C8 H8B . . 107.9
N5 C9 C8 . . 112.55(19)
N5 C9 H9A . . 109.1
C8 C9 H9A . . 109.1
N5 C9 H9B . . 109.1
C8 C9 H9B . . 109.1
H9A C9 H9B . . 107.8
C11 C10 N4 . . 111.77(18)
C11 C10 H10A . . 109.3
N4 C10 H10A . . 109.3
C11 C10 H10B . . 109.3
N4 C10 H10B . . 109.3
H10A C10 H10B . . 107.9
N5 C11 C10 . . 112.15(17)
N5 C11 H11A . . 109.2
C10 C11 H11A . . 109.2
N5 C11 H11B . . 109.2
C10 C11 H11B . . 109.2
H11A C11 H11B . . 107.9
C13 C12 N5 . . 105.3(2)
C13 C12 H12A . . 110.7
N5 C12 H12A . . 110.7
C13 C12 H12B . . 110.7
N5 C12 H12B . . 110.7
H12A C12 H12B . . 108.8
C14 C13 C12 . . 106.5(2)
C14 C13 H13A . . 110.4
C12 C13 H13A . . 110.4
C14 C13 H13B . . 110.4
C12 C13 H13B . . 110.4
H13A C13 H13B . . 108.6
C13 C14 C15 . . 108.8(2)
C13 C14 H14A . . 109.9
C15 C14 H14A . . 109.9
C13 C14 H14B . . 109.9
C15 C14 H14B . . 109.9
H14A C14 H14B . . 108.3
C14 C15 N5 . . 106.28(19)
C14 C15 H15A . . 110.5
N5 C15 H15A . . 110.5
C14 C15 H15B . . 110.5
N5 C15 H15B . . 110.5
H15A C15 H15B . . 108.7

loop_
_geom_bond_atom_site_label_1
_geom_bond_atom_site_label_2
_geom_bond_site_symmetry_2
_geom_bond_distance
Ni1 N1 . 2.076(2)
Ni1 N1 3_765 2.076(2)
Ni1 N3 . 2.090(2)
Ni1 N3 3_765 2.090(2)
Ni1 N2 . 2.093(2)
Ni1 N2 3_765 2.093(2)
S1 C1 . 1.640(3)
S2 C2 . 1.629(3)
S3 C3 . 1.649(3)
O1 H1B . 0.99(8)
O1 H1C . 1.05(7)
N1 C1 . 1.148(3)
N2 C2 . 1.150(3)
N3 C3 . 1.156(3)
N4 C8 . 1.497(3)
N4 C10 . 1.514(3)
N4 C7 . 1.520(3)
N4 C6 . 1.522(3)
N5 C11 . 1.499(3)
N5 C9 . 1.501(3)
N5 C12 . 1.526(3)
N5 C15 . 1.539(3)
C4 C7 . 1.503(4)
C4 C5 . 1.507(5)
C4 H4A . 0.9700
C4 H4B . 0.9700
C5 C6 . 1.517(4)
C5 H5A . 0.9700
C5 H5B . 0.9700
C6 H6A . 0.9700
C6 H6B . 0.9700
C7 H7A . 0.9700
C7 H7B . 0.9700
C8 C9 . 1.508(3)
C8 H8A . 0.9700
C8 H8B . 0.9700
C9 H9A . 0.9700
C9 H9B . 0.9700
C10 C11 . 1.503(3)
C10 H10A . 0.9700
C10 H10B . 0.9700
C11 H11A . 0.9700
C11 H11B . 0.9700
C12 C13 . 1.485(4)
C12 H12A . 0.9700
C12 H12B . 0.9700
C13 C14 . 1.478(4)
C13 H13A . 0.9700
C13 H13B . 0.9700
C14 C15 . 1.483(4)
C14 H14A . 0.9700
C14 H14B . 0.9700
C15 H15A . 0.9700
C15 H15B . 0.9700

loop_
_geom_hbond_atom_site_label_D
_geom_hbond_atom_site_label_H
_geom_hbond_atom_site_label_A
_geom_hbond_site_symmetry_A
_geom_hbond_distance_DH
_geom_hbond_distance_HA
_geom_hbond_distance_DA
_geom_hbond_angle_DHA
C10 H10A S3 . 0.97 2.88 3.767(3) 153.4
C11 H11A O1 . 0.97 2.59 3.269(4) 127.4
C12 H12B O1 . 0.97 2.60 3.463(5) 148.6
O1 H1C N2 . 1.05(7) 2.40(7) 3.273(4) 139(5)
C6 H6A S3 2_645 0.97 2.77 3.587(3) 142.0
C6 H6B S2 3_665 0.97 2.88 3.775(4) 154.7
C15 H15A N1 1_455 0.97 2.60 3.507(3) 156.0
O1 H1B S1 1_455 0.99(8) 2.49(8) 3.290(3) 139(6)
O1 H1C N1 3_765 1.05(7) 2.52(7) 3.435(5) 145(5)

loop_
_geom_torsion_atom_site_label_1
_geom_torsion_atom_site_label_2
_geom_torsion_atom_site_label_3
_geom_torsion_atom_site_label_4
_geom_torsion_site_symmetry_1
_geom_torsion
N1 Ni1 N2 C2 . 68.3(7)
N1 Ni1 N2 C2 3_765 -111.7(7)
N3 Ni1 N2 C2 . 158.1(7)
N3 Ni1 N2 C2 3_765 -21.9(7)
C7 C4 C5 C6 . 12.4(4)
C4 C5 C6 N4 . 11.9(3)
C8 N4 C6 C5 . -149.4(2)
C10 N4 C6 C5 . 87.6(2)
C7 N4 C6 C5 . -31.2(3)
C5 C4 C7 N4 . -32.0(3)
C8 N4 C7 C4 . 160.3(2)
C10 N4 C7 C4 . -80.7(3)
C6 N4 C7 C4 . 38.7(3)
C10 N4 C8 C9 . 56.3(2)
C7 N4 C8 C9 . 177.1(2)
C6 N4 C8 C9 . -68.7(3)
C11 N5 C9 C8 . 55.4(2)
C12 N5 C9 C8 . -69.4(3)
C15 N5 C9 C8 . 175.6(2)
N4 C8 C9 N5 . -58.1(3)
C8 N4 C10 C11 . -56.7(2)
C7 N4 C10 C11 . -176.57(19)
C6 N4 C10 C11 . 69.7(2)
C9 N5 C11 C10 . -55.6(2)
C12 N5 C11 C10 . 69.0(2)
C15 N5 C11 C10 . -175.73(18)
N4 C10 C11 N5 . 58.4(2)
C11 N5 C12 C13 . 149.0(2)
C9 N5 C12 C13 . -88.6(3)
C15 N5 C12 C13 . 30.0(3)
N5 C12 C13 C14 . -29.0(4)
C12 C13 C14 C15 . 16.5(4)
C13 C14 C15 N5 . 2.7(4)
C11 N5 C15 C14 . -140.7(2)
C9 N5 C15 C14 . 100.1(2)
C12 N5 C15 C14 . -20.0(3)
